data_4322219
loop_
_publ_author_name
'Josemon Jacob'
'G\'abor Lente'
'Ilia A. Guzei'
'James H. Espenson'

_publ_contact_author_address
;
   Department of Chemistry
   Iowa State University of Science and Technology
   Ames, Iowa, 50011
   USA
;
_publ_contact_author_email iguzei@iastate.edu
_publ_contact_author_fax +515-294-5717
_publ_contact_author_name
;
Ilia A. Guzei
;
_publ_contact_author_phone +515-294-6419
_publ_section_title
;
 Monomerization of a Rhenium(V) Dimer by Ligation
;
_journal_name_full 'Inorganic Chemistry'
_journal_page_first 3762
_journal_page_last 3763
_journal_paper_doi 10.1021/ic990370s
_journal_volume 38
_journal_year 1999
_chemical_formula_sum 'C25 H43 O5 Re2 S7'
_chemical_formula_weight 1020.41
_chemical_name_systematic
; 
 ? 
;
_space_group_IT_number 14
_symmetry_cell_setting monoclinic
_symmetry_space_group_name_Hall '-P 2yn'
_symmetry_space_group_name_H-M 'P 1 21/n 1'
_atom_sites_solution_hydrogens geom
_atom_sites_solution_primary direct
_atom_sites_solution_secondary difmap
_audit_creation_method
;
manual editing of the .cif file created by SHELXTL-97 
;
_cell_angle_alpha 90.00
_cell_angle_beta 101.503(2)
_cell_angle_gamma 90.00
_cell_formula_units_Z 4
_cell_length_a 14.1515(12)
_cell_length_b 10.8017(9)
_cell_length_c 22.9054(19)
_cell_measurement_temperature 193(2)
_cell_volume 3431.0(5)
_computing_cell_refinement 'Bruker SMART'
_computing_data_collection 'Bruker SMART'
_computing_data_reduction 'Bruker SHELXTL'
_computing_molecular_graphics 'Bruker SHELXTL'
_computing_publication_material 'Bruker SHELXTL'
_computing_structure_refinement 'SHELXL-97 (Sheldrick, 1997)'
_computing_structure_solution 'SHELXS-97 (Sheldrick, 1990)'
_diffrn_ambient_temperature 193(2)
_diffrn_measured_fraction_theta_full 0.987
_diffrn_measured_fraction_theta_max 0.987
_diffrn_measurement_device_type 'CCD area detector'
_diffrn_measurement_method 'phi and omega scans'
_diffrn_radiation_monochromator graphite
_diffrn_radiation_source 'fine-focus sealed tube'
_diffrn_radiation_type MoK\a
_diffrn_radiation_wavelength 0.71073
_diffrn_reflns_av_R_equivalents 0.0000
_diffrn_reflns_av_sigmaI/netI 0.0938
_diffrn_reflns_limit_h_max 15
_diffrn_reflns_limit_h_min -15
_diffrn_reflns_limit_k_max 12
_diffrn_reflns_limit_k_min 0
_diffrn_reflns_limit_l_max 25
_diffrn_reflns_limit_l_min 0
_diffrn_reflns_number 4862
_diffrn_reflns_theta_full 23.25
_diffrn_reflns_theta_max 23.25
_diffrn_reflns_theta_min 1.81
_exptl_absorpt_coefficient_mu 7.508
_exptl_absorpt_correction_T_max 0.5849
_exptl_absorpt_correction_T_min 0.1332
_exptl_absorpt_correction_type none
_exptl_crystal_density_diffrn 1.975
_exptl_crystal_density_method 'not measured'
_exptl_crystal_F_000 1980
_exptl_crystal_size_max 0.45
_exptl_crystal_size_mid 0.10
_exptl_crystal_size_min 0.08
_refine_diff_density_max 2.710
_refine_diff_density_min -1.607
_refine_diff_density_rms 0.265
_refine_ls_extinction_method none
_refine_ls_goodness_of_fit_ref 0.997
_refine_ls_hydrogen_treatment mixed
_refine_ls_matrix_type full
_refine_ls_number_parameters 346
_refine_ls_number_reflns 4862
_refine_ls_number_restraints 112
_refine_ls_restrained_S_all 0.988
_refine_ls_R_factor_all 0.1012
_refine_ls_R_factor_gt 0.0621
_refine_ls_shift/su_max 0.000
_refine_ls_shift/su_mean 0.000
_refine_ls_structure_factor_coef Fsqd
_refine_ls_weighting_details 'calc w=1/[\s^2^(Fo^2^)+(0.0850P)^2^+0.0000P] where P=(Fo^2^+2Fc^2^)/3'
_refine_ls_weighting_scheme calc
_refine_ls_wR_factor_gt 0.1352
_refine_ls_wR_factor_ref 0.1504
_reflns_number_gt 3325
_reflns_number_total 4862
_reflns_threshold_expression >2sigma(I)
_cod_data_source_file ic990370s.cif
_cod_data_source_block esp10
_cod_database_code 4322219

loop_
_symmetry_equiv_pos_as_xyz
'x, y, z'
'-x+1/2, y+1/2, -z+1/2'
'-x, -y, -z'
'x-1/2, -y-1/2, z-1/2'

loop_
_atom_site_label
_atom_site_type_symbol
_atom_site_fract_x
_atom_site_fract_y
_atom_site_fract_z
_atom_site_U_iso_or_equiv
_atom_site_adp_type
_atom_site_occupancy
_atom_site_symmetry_multiplicity
_atom_site_calc_flag
_atom_site_refinement_flags
_atom_site_disorder_assembly
_atom_site_disorder_group
Re1 Re 0.42749(5) 0.35575(6) 0.11677(3) 0.0239(2) Uani 1 1 d U . .
Re2 Re 0.48469(5) 0.04496(6) 0.16865(3) 0.0232(2) Uani 1 1 d U . .
S1 S 0.4241(3) 0.1501(3) 0.07714(18) 0.0226(9) Uani 1 1 d U . .
S2 S 0.3636(3) -0.1043(4) 0.14995(19) 0.0283(10) Uani 1 1 d U . .
S3 S 0.5511(3) 0.2514(3) 0.18403(18) 0.0234(9) Uani 1 1 d U . .
S4 S 0.4059(3) 0.4938(4) 0.19080(19) 0.0269(10) Uani 1 1 d U . .
S5 S 0.2820(3) 0.1322(4) 0.2260(2) 0.0313(11) Uani 1 1 d U . .
S6 S 0.0479(4) -0.0434(5) 0.1042(2) 0.0507(14) Uani 1 1 d U . .
S7 S 0.2794(5) 0.3594(6) -0.0809(3) 0.0712(19) Uani 1 1 d U . .
O1 O 0.4720(9) 0.4368(10) 0.0658(5) 0.033(3) Uani 1 1 d U . .
O2 O 0.5852(8) -0.0323(10) 0.1602(5) 0.035(3) Uani 1 1 d U . .
O3 O 0.3581(8) 0.1733(10) 0.1893(5) 0.032(3) Uani 1 1 d U . .
O4 O 0.0921(9) 0.0611(12) 0.0761(6) 0.052(4) Uani 1 1 d U . .
O5 O 0.2067(13) 0.2666(15) -0.1058(9) 0.100(6) Uani 1 1 d U . .
C1 C 0.2758(12) 0.3716(15) 0.0893(8) 0.033(4) Uani 1 1 d U . .
H1A H 0.2592 0.3810 0.0459 0.049 Uiso 1 1 calc R . .
H1B H 0.2533 0.4442 0.1083 0.049 Uiso 1 1 calc R . .
H1C H 0.2449 0.2970 0.1011 0.049 Uiso 1 1 calc R . .
C2 C 0.4897(15) 0.0071(15) 0.2614(7) 0.040(4) Uani 1 1 d U . .
H2A H 0.5467 -0.0432 0.2772 0.060 Uiso 1 1 calc R . .
H2B H 0.4315 -0.0382 0.2658 0.060 Uiso 1 1 calc R . .
H2C H 0.4932 0.0852 0.2834 0.060 Uiso 1 1 calc R . .
C3 C 0.3080(11) 0.0852(13) 0.0432(7) 0.022(3) Uani 1 1 d U . .
H3A H 0.2631 0.0920 0.0711 0.027 Uiso 1 1 calc R . .
H3B H 0.2803 0.1319 0.0066 0.027 Uiso 1 1 calc R . .
C4 C 0.3197(12) -0.0462(15) 0.0282(7) 0.025(3) Uani 1 1 d U . .
C5 C 0.3119(13) -0.0859(16) -0.0315(8) 0.036(4) Uani 1 1 d U . .
H5 H 0.2981 -0.0259 -0.0624 0.044 Uiso 1 1 calc R . .
C6 C 0.3230(15) -0.2050(18) -0.0465(8) 0.043(5) Uani 1 1 d U . .
H6 H 0.3202 -0.2270 -0.0870 0.052 Uiso 1 1 calc R . .
C7 C 0.3385(13) -0.2957(16) -0.0023(8) 0.039(5) Uani 1 1 d U . .
H7 H 0.3409 -0.3808 -0.0125 0.047 Uiso 1 1 calc R . .
C8 C 0.3505(12) -0.2593(15) 0.0569(7) 0.030(4) Uani 1 1 d U . .
H8 H 0.3635 -0.3206 0.0872 0.036 Uiso 1 1 calc R . .
C9 C 0.3444(12) -0.1390(14) 0.0730(7) 0.026(4) Uani 1 1 d U . .
C10 C 0.5607(12) 0.3112(13) 0.2591(7) 0.023(3) Uani 1 1 d U . .
H10A H 0.4978 0.3023 0.2713 0.028 Uiso 1 1 calc R . .
H10B H 0.6089 0.2620 0.2869 0.028 Uiso 1 1 calc R . .
C11 C 0.5901(12) 0.4448(14) 0.2628(7) 0.026(3) Uani 1 1 d U . .
C12 C 0.6777(12) 0.4848(14) 0.2902(7) 0.024(4) Uani 1 1 d U . .
H12 H 0.7240 0.4260 0.3088 0.028 Uiso 1 1 calc R . .
C13 C 0.7021(13) 0.6058(16) 0.2921(8) 0.034(4) Uani 1 1 d U . .
H13 H 0.7639 0.6301 0.3134 0.040 Uiso 1 1 calc R . .
C14 C 0.6385(14) 0.6964(16) 0.2635(8) 0.038(4) Uani 1 1 d U . .
H14 H 0.6564 0.7813 0.2647 0.045 Uiso 1 1 calc R . .
C15 C 0.5487(13) 0.6577(15) 0.2336(8) 0.032(4) Uani 1 1 d U . .
H15 H 0.5043 0.7169 0.2134 0.038 Uiso 1 1 calc R . .
C16 C 0.5219(12) 0.5313(14) 0.2326(7) 0.024(3) Uani 1 1 d U . .
C17 C 0.1776(11) 0.2218(18) 0.1973(8) 0.038(4) Uani 1 1 d U . .
H17A H 0.1935 0.3100 0.2017 0.057 Uiso 1 1 calc R . .
H17B H 0.1267 0.2022 0.2193 0.057 Uiso 1 1 calc R . .
H17C H 0.1549 0.2025 0.1550 0.057 Uiso 1 1 calc R . .
C18 C 0.3149(13) 0.2085(18) 0.2957(8) 0.041(5) Uani 1 1 d U . .
H18A H 0.3759 0.1745 0.3177 0.061 Uiso 1 1 calc R . .
H18B H 0.2644 0.1959 0.3188 0.061 Uiso 1 1 calc R . .
H18C H 0.3225 0.2973 0.2891 0.061 Uiso 1 1 calc R . .
C19 C -0.0784(16) -0.027(2) 0.0788(10) 0.070(6) Uani 1 1 d U . .
H19A H -0.1011 0.0458 0.0979 0.106 Uiso 1 1 calc R . .
H19B H -0.1113 -0.1009 0.0889 0.106 Uiso 1 1 calc R . .
H19C H -0.0924 -0.0151 0.0355 0.106 Uiso 1 1 calc R . .
C20 C 0.059(2) -0.175(2) 0.0619(12) 0.104(10) Uani 1 1 d U . .
H20A H 0.0233 -0.1634 0.0211 0.156 Uiso 1 1 calc R . .
H20B H 0.0335 -0.2473 0.0796 0.156 Uiso 1 1 calc R . .
H20C H 0.1276 -0.1893 0.0613 0.156 Uiso 1 1 calc R . .
C21 C 0.2808(19) 0.473(2) -0.1366(10) 0.073(7) Uani 1 1 d U . .
H21A H 0.3001 0.4341 -0.1711 0.110 Uiso 1 1 calc R . .
H21B H 0.3268 0.5380 -0.1207 0.110 Uiso 1 1 calc R . .
H21C H 0.2162 0.5084 -0.1487 0.110 Uiso 1 1 calc R . .
C22 C 0.3954(17) 0.2952(19) -0.0821(9) 0.059(5) Uani 1 1 d U . .
H22A H 0.4071 0.2242 -0.0550 0.089 Uiso 1 1 calc R . .
H22B H 0.4451 0.3581 -0.0694 0.089 Uiso 1 1 calc R . .
H22C H 0.3976 0.2679 -0.1226 0.089 Uiso 1 1 calc R . .
C23 C -0.058(2) 0.334(3) 0.0891(14) 0.111(11) Uiso 1 1 d DU . .
H23A H -0.1266 0.3426 0.0709 0.167 Uiso 1 1 calc R . .
H23B H -0.0501 0.3387 0.1326 0.167 Uiso 1 1 calc R . .
H23C H -0.0342 0.2544 0.0779 0.167 Uiso 1 1 calc R . .
C24 C -0.002(4) 0.438(4) 0.068(3) 0.26(3) Uiso 1 1 d DU . .
H24A H 0.0587 0.4010 0.0600 0.313 Uiso 1 1 calc R . .
H24B H 0.0168 0.4960 0.1013 0.313 Uiso 1 1 calc R . .
C25 C -0.044(3) 0.515(7) 0.013(2) 0.47(7) Uiso 1 1 d DU . .
H25A H -0.0503 0.6045 0.0218 0.562 Uiso 1 1 calc R . .
H25B H -0.1052 0.4822 -0.0104 0.562 Uiso 1 1 calc R . .

loop_
_atom_site_aniso_label
_atom_site_aniso_U_11
_atom_site_aniso_U_22
_atom_site_aniso_U_33
_atom_site_aniso_U_23
_atom_site_aniso_U_13
_atom_site_aniso_U_12
Re1 0.0383(5) 0.0028(4) 0.0304(4) 0.0007(3) 0.0066(3) 0.0008(3)
Re2 0.0359(4) 0.0014(3) 0.0320(4) -0.0007(3) 0.0058(3) 0.0009(3)
S1 0.033(2) 0.0020(19) 0.034(2) -0.0014(16) 0.0098(19) -0.0033(17)
S2 0.045(3) 0.006(2) 0.033(3) 0.0007(17) 0.006(2) -0.0048(18)
S3 0.034(2) 0.0033(19) 0.035(2) -0.0004(17) 0.0097(19) 0.0029(17)
S4 0.038(3) 0.007(2) 0.037(3) -0.0037(18) 0.009(2) 0.0045(18)
S5 0.046(3) 0.017(2) 0.035(3) -0.004(2) 0.018(2) -0.003(2)
S6 0.064(4) 0.041(3) 0.045(3) 0.007(3) 0.008(3) -0.005(3)
S7 0.101(5) 0.048(4) 0.069(4) 0.001(3) 0.027(4) -0.024(3)
O1 0.061(8) 0.018(6) 0.021(6) -0.004(4) 0.011(5) -0.015(6)
O2 0.037(6) 0.009(5) 0.058(8) -0.013(5) 0.008(5) 0.002(4)
O3 0.030(6) 0.021(6) 0.051(7) -0.012(5) 0.021(5) -0.003(4)
O4 0.050(8) 0.039(8) 0.068(10) 0.010(7) 0.010(7) -0.005(7)
O5 0.095(11) 0.047(10) 0.152(17) -0.005(10) 0.007(12) -0.031(9)
C1 0.042(6) 0.010(9) 0.041(10) -0.002(7) -0.003(6) 0.006(6)
C2 0.081(14) 0.009(8) 0.028(6) -0.006(5) 0.010(6) -0.002(7)
C3 0.022(8) 0.005(6) 0.038(9) 0.007(6) 0.004(6) 0.001(6)
C4 0.030(10) 0.011(6) 0.031(6) -0.003(5) -0.003(7) -0.003(7)
C5 0.054(12) 0.020(7) 0.036(7) -0.001(6) 0.011(9) -0.012(9)
C6 0.065(14) 0.039(9) 0.025(8) -0.014(6) 0.006(9) 0.005(10)
C7 0.053(13) 0.014(8) 0.048(9) -0.015(6) 0.002(10) -0.008(9)
C8 0.046(11) 0.010(6) 0.032(7) 0.002(6) 0.007(8) 0.006(8)
C9 0.043(10) 0.006(6) 0.032(6) -0.003(5) 0.010(7) -0.005(7)
C10 0.032(7) 0.005(5) 0.032(6) 0.003(5) 0.003(5) -0.002(5)
C11 0.040(8) 0.005(6) 0.033(10) -0.004(6) 0.010(6) -0.002(6)
C12 0.035(8) 0.011(6) 0.023(9) -0.009(7) 0.000(7) 0.008(6)
C13 0.039(10) 0.024(8) 0.041(12) -0.010(8) 0.015(8) -0.010(6)
C14 0.054(11) 0.010(8) 0.054(13) -0.008(8) 0.024(9) -0.005(6)
C15 0.046(9) 0.012(6) 0.041(11) -0.003(7) 0.021(7) 0.007(6)
C16 0.030(7) 0.009(6) 0.038(9) -0.007(6) 0.016(6) 0.001(5)
C17 0.017(8) 0.048(13) 0.052(11) -0.003(9) 0.015(7) -0.003(7)
C18 0.039(11) 0.043(13) 0.045(9) -0.014(9) 0.018(7) -0.011(9)
C19 0.068(8) 0.073(17) 0.066(16) 0.024(13) 0.004(11) -0.028(10)
C20 0.19(3) 0.027(10) 0.089(19) 0.008(11) 0.03(2) 0.015(15)
C21 0.12(2) 0.046(13) 0.065(15) 0.001(9) 0.033(14) -0.001(11)
C22 0.092(10) 0.035(12) 0.052(14) -0.011(10) 0.017(11) -0.022(9)

loop_
_atom_type_symbol
_atom_type_description
_atom_type_scat_dispersion_real
_atom_type_scat_dispersion_imag
_atom_type_scat_source
C C 0.0033 0.0016 'International Tables Vol C Tables 4.2.6.8 and 6.1.1.4'
H H 0.0000 0.0000 'International Tables Vol C Tables 4.2.6.8 and 6.1.1.4'
O O 0.0106 0.0060 'International Tables Vol C Tables 4.2.6.8 and 6.1.1.4'
S S 0.1246 0.1234 'International Tables Vol C Tables 4.2.6.8 and 6.1.1.4'
Re Re -1.0185 7.2310 'International Tables Vol C Tables 4.2.6.8 and 6.1.1.4'

loop_
_geom_angle_atom_site_label_1
_geom_angle_atom_site_label_2
_geom_angle_atom_site_label_3
_geom_angle
_geom_angle_site_symmetry_1
_geom_angle_site_symmetry_3
_geom_angle_publ_flag
O1 Re1 C1 104.5(6) . . ?
O1 Re1 S4 107.1(4) . . ?
C1 Re1 S4 83.8(5) . . ?
O1 Re1 S3 111.7(4) . . ?
C1 Re1 S3 143.4(5) . . ?
S4 Re1 S3 91.04(15) . . ?
O1 Re1 S1 101.7(4) . . ?
C1 Re1 S1 91.1(4) . . ?
S4 Re1 S1 151.12(14) . . ?
S3 Re1 S1 76.24(14) . . ?
O2 Re2 C2 99.0(7) . . ?
O2 Re2 S2 104.0(4) . . ?
C2 Re2 S2 85.9(5) . . ?
O2 Re2 O3 171.9(5) . . ?
C2 Re2 O3 78.1(6) . . ?
S2 Re2 O3 83.4(3) . . ?
O2 Re2 S1 107.3(4) . . ?
C2 Re2 S1 153.2(5) . . ?
S2 Re2 S1 92.60(14) . . ?
O3 Re2 S1 75.2(3) . . ?
O2 Re2 S3 99.2(4) . . ?
C2 Re2 S3 95.5(5) . . ?
S2 Re2 S3 156.23(15) . . ?
O3 Re2 S3 73.8(3) . . ?
S1 Re2 S3 75.55(14) . . ?
C3 S1 Re2 109.2(5) . . ?
C3 S1 Re1 118.0(5) . . ?
Re2 S1 Re1 97.57(15) . . ?
C9 S2 Re2 106.9(6) . . ?
C10 S3 Re1 110.6(5) . . ?
C10 S3 Re2 114.8(5) . . ?
Re1 S3 Re2 97.40(15) . . ?
C16 S4 Re1 107.3(5) . . ?
O3 S5 C18 105.5(8) . . ?
O3 S5 C17 104.9(8) . . ?
C18 S5 C17 97.4(9) . . ?
O4 S6 C20 106.4(11) . . ?
O4 S6 C19 105.1(9) . . ?
C20 S6 C19 95.7(14) . . ?
O5 S7 C21 107.4(12) . . ?
O5 S7 C22 107.7(11) . . ?
C21 S7 C22 96.6(11) . . ?
S5 O3 Re2 124.6(6) . . ?
C4 C3 S1 109.7(11) . . ?
C5 C4 C9 116.3(15) . . ?
C5 C4 C3 121.6(15) . . ?
C9 C4 C3 122.1(14) . . ?
C6 C5 C4 122.9(17) . . ?
C5 C6 C7 119.7(17) . . ?
C8 C7 C6 118.7(16) . . ?
C9 C8 C7 122.3(16) . . ?
C8 C9 C4 119.8(15) . . ?
C8 C9 S2 117.9(13) . . ?
C4 C9 S2 122.3(12) . . ?
C11 C10 S3 111.4(11) . . ?
C12 C11 C16 119.3(15) . . ?
C12 C11 C10 123.8(15) . . ?
C16 C11 C10 116.8(14) . . ?
C11 C12 C13 122.2(16) . . ?
C12 C13 C14 121.7(17) . . ?
C15 C14 C13 117.5(16) . . ?
C14 C15 C16 121.1(16) . . ?
C15 C16 C11 118.2(15) . . ?
C15 C16 S4 116.4(13) . . ?
C11 C16 S4 125.4(12) . . ?
C23 C24 C25 122(5) . . ?
C24 C25 C25 89(4) . 3_565 ?

loop_
_geom_bond_atom_site_label_1
_geom_bond_atom_site_label_2
_geom_bond_distance
_geom_bond_site_symmetry_2
_geom_bond_publ_flag
Re1 O1 1.678(10) . ?
Re1 C1 2.120(16) . ?
Re1 S4 2.323(4) . ?
Re1 S3 2.373(4) . ?
Re1 S1 2.396(4) . ?
Re2 O2 1.694(11) . ?
Re2 C2 2.150(16) . ?
Re2 S2 2.330(4) . ?
Re2 O3 2.386(11) . ?
Re2 S1 2.388(4) . ?
Re2 S3 2.418(4) . ?
S1 C3 1.812(15) . ?
S2 C9 1.769(16) . ?
S3 C10 1.815(16) . ?
S4 C16 1.774(17) . ?
S5 O3 1.557(11) . ?
S5 C18 1.775(17) . ?
S5 C17 1.780(17) . ?
S6 O4 1.497(14) . ?
S6 C20 1.75(2) . ?
S6 C19 1.78(2) . ?
S7 O5 1.468(16) . ?
S7 C21 1.77(2) . ?
S7 C22 1.79(2) . ?
C3 C4 1.48(2) . ?
C4 C5 1.42(2) . ?
C4 C9 1.43(2) . ?
C5 C6 1.35(2) . ?
C6 C7 1.39(2) . ?
C7 C8 1.39(2) . ?
C8 C9 1.36(2) . ?
C10 C11 1.50(2) . ?
C11 C12 1.34(2) . ?
C11 C16 1.42(2) . ?
C12 C13 1.35(2) . ?
C13 C14 1.40(2) . ?
C14 C15 1.38(2) . ?
C15 C16 1.42(2) . ?
C23 C24 1.513(2) . ?
C24 C25 1.524(2) . ?
C25 C25 1.524(2) 3_565 ?
